data_9013193
loop_
_publ_author_name
'Bosi, F.'

_publ_section_title
;
 Disordering of Fe2+ over octahedrally coordinated sites of tourmaline
;
_journal_name_full 'American Mineralogist'
_journal_page_first 1647
_journal_page_last 1653
_journal_paper_doi 10.2138/am.2008.2722
_journal_volume 93
_journal_year 2008
_chemical_compound_source 'Uto Island, south of Stockholm, Sweden'
_chemical_formula_sum
;Al5.28 B3 Ca0.29 F0.08 Fe1.449 H3.54 K0.01 Mg2.241 Mn0.021 Na0.64 O30.92 Si6
 Ti0.009
;
_chemical_name_mineral Dravite
_space_group_IT_number 160
_symmetry_space_group_name_Hall 'R 3 -2"'
_symmetry_space_group_name_H-M 'R 3 m :H'
_cell_angle_alpha 90
_cell_angle_beta 90
_cell_angle_gamma 120
_cell_formula_units_Z 3
_cell_length_a 15.9875
_cell_length_b 15.9875
_cell_length_c 7.2372
_cell_volume 1601.999
_database_code_amcsd 0004680
_exptl_crystal_density_diffrn 3.131
_cod_original_sg_symbol_H-M 'R 3 m'
_cod_original_formula_sum
;Na.64 Ca.29 K.01 Mg2.241 Fe1.449 Al5.28 Mn.021 Ti.009 B3 Si6 O30.92 F.08
 H3.54
;
_cod_database_code 9013193

loop_
_space_group_symop_operation_xyz
x,y,z
2/3+x,1/3+y,1/3+z
1/3+x,2/3+y,2/3+z
x,x-y,z
2/3+x,1/3+x-y,1/3+z
1/3+x,2/3+x-y,2/3+z
-y,-x,z
2/3-y,1/3-x,1/3+z
1/3-y,2/3-x,2/3+z
-x+y,y,z
2/3-x+y,1/3+y,1/3+z
1/3-x+y,2/3+y,2/3+z
-y,x-y,z
2/3-y,1/3+x-y,1/3+z
1/3-y,2/3+x-y,2/3+z
-x+y,-x,z
2/3-x+y,1/3-x,1/3+z
1/3-x+y,2/3-x,2/3+z

loop_
_atom_site_label
_atom_site_fract_x
_atom_site_fract_y
_atom_site_fract_z
_atom_site_occupancy
_atom_site_U_iso_or_equiv
_atom_site_type_symbol
_atom_site_attached_hydrogens
NaX 0.00000 0.00000 0.22803 0.64000 0.01210 Na 0
CaX 0.00000 0.00000 0.22803 0.29000 0.01210 Ca 0
KX 0.00000 0.00000 0.22803 0.01000 0.01210 K 0
MgY 0.12314 0.06157 0.63654 0.42700 0.00720 Mg 0
FeY 0.12314 0.06157 0.63654 0.38300 0.00720 Fe 0
AlY 0.12314 0.06157 0.63654 0.18000 0.00720 Al 0
MnY 0.12314 0.06157 0.63654 0.00700 0.00720 Mn 0
TiY 0.12314 0.06157 0.63654 0.00300 0.00720 Ti 0
AlZ 0.29818 0.26182 0.61179 0.79000 0.00540 Al 0
MgZ 0.29818 0.26182 0.61179 0.16000 0.00540 Mg 0
FeZ 0.29818 0.26182 0.61179 0.05000 0.00540 Fe 0
B 0.11004 0.22008 0.45391 1.00000 0.00670 B 0
SiT 0.19155 0.18979 0.00000 1.00000 0.00500 Si 0
O1W 0.00000 0.00000 0.77405 0.38000 0.01180 O 0
O-H1W 0.00000 0.00000 0.77405 0.54000 0.01180 O 1
FO1W 0.00000 0.00000 0.77405 0.08000 0.01180 F 0
O2 0.06076 0.12152 0.48109 1.00000 0.00990 O 0
O3V 0.26447 0.13224 0.51197 1.00000 0.01150 O 0
O4 0.09254 0.18508 0.07090 1.00000 0.00980 O 0
O5 0.18277 0.09138 0.09062 1.00000 0.00990 O 0
O6 0.19543 0.18604 0.77857 1.00000 0.00840 O 0
O7 0.28443 0.28420 0.07916 1.00000 0.00870 O 0
O8 0.20917 0.26991 0.44095 1.00000 0.01020 O 0
H 0.25100 0.12550 0.38880 1.00000 0.04000 H 0

loop_
_cod_changelog_entry_id
_cod_changelog_entry_author
_cod_changelog_entry_date
_cod_changelog_entry_text
1
;cod-tools version 3.8.0
Id: cif_guess_AMCSD_atom_types 9581 2023-05-17 12:35:41Z saulius
;
2023-05-23T09:20:55+03:00
;Derived atom types and hydrogen counts
from atom names that follow the AMCSD naming convention
(Wat == water, O-H == hydroxyl).
;

loop_
_cod_related_entry_id
_cod_related_entry_database
_cod_related_entry_code
1 AMCSD 0004680
